data_4029863
loop_
_publ_author_name
'Ishii, Akihiko'
'Aoki, Yutaro'
'Nakata, Norio'

_publ_section_title
;
 Synthesis of 4-Chalcogeno-1-aza-1,3-butadiene Derivatives by
 Intramolecular Cyano-Diels-Alder Reaction and Borane-Coordination-Induced
 Fluorescence Enhancement.
;
_journal_issue 17
_journal_name_full 'The Journal of organic chemistry'
_journal_page_first 7951
_journal_page_last 7960
_journal_paper_doi 10.1021/jo501103e
_journal_volume 79
_journal_year 2014
_chemical_formula_moiety 'C41 H15 B F15 N O S'
_chemical_formula_sum 'C41 H15 B F15 N O S'
_chemical_formula_weight 865.41
_chemical_name_systematic
; 
 ? 
;
_space_group_IT_number 14
_symmetry_cell_setting monoclinic
_symmetry_Int_Tables_number 14
_symmetry_space_group_name_Hall '-P 2ybc'
_symmetry_space_group_name_H-M 'P 1 21/c 1'
_atom_sites_solution_hydrogens geom
_atom_sites_solution_primary direct
_atom_sites_solution_secondary difmap
_audit_creation_method SHELXL-97
_cell_angle_alpha 90.00
_cell_angle_beta 98.3270(10)
_cell_angle_gamma 90.00
_cell_formula_units_Z 8
_cell_length_a 22.3346(9)
_cell_length_b 19.5060(7)
_cell_length_c 15.8717(6)
_cell_measurement_temperature 100(2)
_cell_volume 6841.7(5)
_computing_cell_refinement 'Bruker SAINT'
_computing_data_collection 'Bruker SMART'
_computing_data_reduction 'Bruker SAINT'
_computing_molecular_graphics 'Yadokari-XG 2009 (Wakita, Nemoto et al., 2009)'
_computing_publication_material 'Yadokari-XG 2009 (Wakita, Nemoto et al., 2009)'
_computing_structure_refinement 'SHELXL-97 (Sheldrick, 1997)'
_computing_structure_solution 'SHELXS-97 (Sheldrick, 1990)'
_diffrn_ambient_temperature 100(2)
_diffrn_measured_fraction_theta_full 1.000
_diffrn_measured_fraction_theta_max 1.000
_diffrn_measurement_device_type 'CCD area detector'
_diffrn_measurement_method 'phi and omega scans'
_diffrn_radiation_monochromator graphite
_diffrn_radiation_source 'fine-focus sealed tube'
_diffrn_radiation_type MoK\a
_diffrn_radiation_wavelength 0.71073
_diffrn_reflns_av_R_equivalents 0.0517
_diffrn_reflns_av_sigmaI/netI 0.0586
_diffrn_reflns_limit_h_max 27
_diffrn_reflns_limit_h_min -24
_diffrn_reflns_limit_k_max 23
_diffrn_reflns_limit_k_min -21
_diffrn_reflns_limit_l_max 19
_diffrn_reflns_limit_l_min -17
_diffrn_reflns_number 39706
_diffrn_reflns_theta_full 25.50
_diffrn_reflns_theta_max 25.50
_diffrn_reflns_theta_min 1.66
_exptl_absorpt_coefficient_mu 0.216
_exptl_absorpt_correction_T_max 0.9767
_exptl_absorpt_correction_T_min 0.9225
_exptl_absorpt_correction_type empirical
_exptl_absorpt_process_details 'SADABS (Sheldrick, 1997)'
_exptl_crystal_colour yellow
_exptl_crystal_density_diffrn 1.680
_exptl_crystal_density_meas ?
_exptl_crystal_density_method 'not measured'
_exptl_crystal_description prism
_exptl_crystal_F_000 3456
_exptl_crystal_size_max 0.38
_exptl_crystal_size_mid 0.15
_exptl_crystal_size_min 0.11
_refine_diff_density_max 0.385
_refine_diff_density_min -0.253
_refine_diff_density_rms 0.064
_refine_ls_extinction_method none
_refine_ls_goodness_of_fit_ref 0.994
_refine_ls_hydrogen_treatment constr
_refine_ls_matrix_type full
_refine_ls_number_parameters 1081
_refine_ls_number_reflns 12737
_refine_ls_number_restraints 0
_refine_ls_restrained_S_all 0.994
_refine_ls_R_factor_all 0.0833
_refine_ls_R_factor_gt 0.0531
_refine_ls_shift/su_max 0.001
_refine_ls_shift/su_mean 0.000
_refine_ls_structure_factor_coef Fsqd
_refine_ls_weighting_details 'calc w=1/[\s^2^(Fo^2^)+(0.0639P)^2^+3.0543P] where P=(Fo^2^+2Fc^2^)/3'
_refine_ls_weighting_scheme calc
_refine_ls_wR_factor_gt 0.1183
_refine_ls_wR_factor_ref 0.1359
_reflns_number_gt 8878
_reflns_number_total 12737
_reflns_threshold_expression >2sigma(I)
_cod_data_source_file jo501103e_si_002.cif
_cod_data_source_block 13_(naka366)
_cod_depositor_comments
;Adding full bibliography for 4029858--4029863.cif.

The following automatic conversions were performed:

'_exptl_crystal_density_meas' value 'not measured' was changed to '?'
- the value is perceived as not measured.

Automatic conversion script
Id: cif_fix_values 3008 2015-01-20 13:52:24Z robertas 
;
_cod_original_sg_symbol_H-M 'P 21/c'
_cod_database_code 4029863

loop_
_symmetry_equiv_pos_as_xyz
'x, y, z'
'-x, y+1/2, -z+1/2'
'-x, -y, -z'
'x, -y-1/2, z-1/2'

loop_
_atom_site_label
_atom_site_type_symbol
_atom_site_fract_x
_atom_site_fract_y
_atom_site_fract_z
_atom_site_U_iso_or_equiv
_atom_site_adp_type
_atom_site_occupancy
_atom_site_symmetry_multiplicity
_atom_site_calc_flag
_atom_site_refinement_flags
S1 S 0.71284(3) 0.16198(4) 0.69535(5) 0.02758(18) Uani 1 1 d .
S2 S 0.78648(3) -0.10212(4) 0.30338(5) 0.02948(19) Uani 1 1 d .
F26 F 0.51467(8) 0.02546(8) 0.35382(10) 0.0314(4) Uani 1 1 d .
O2 O 0.56911(8) -0.09688(9) 0.33395(11) 0.0197(4) Uani 1 1 d .
F25 F 0.46156(8) -0.26349(9) 0.22999(10) 0.0341(4) Uani 1 1 d .
F11 F 1.10149(8) 0.11836(9) 0.82476(11) 0.0346(4) Uani 1 1 d .
F21 F 0.49670(8) -0.10014(8) 0.45308(10) 0.0293(4) Uani 1 1 d .
F16 F 0.48141(8) -0.06530(9) 0.09348(10) 0.0328(4) Uani 1 1 d .
F20 F 0.58803(7) -0.23694(8) 0.26571(11) 0.0311(4) Uani 1 1 d .
F30 F 0.39343(7) -0.13224(9) 0.17698(10) 0.0340(4) Uani 1 1 d .
F15 F 0.98888(8) 0.29134(9) 0.66167(11) 0.0377(4) Uani 1 1 d .
O1 O 0.93030(8) 0.17028(10) 0.66319(12) 0.0243(4) Uani 1 1 d .
F22 F 0.44944(9) -0.18621(10) 0.55497(10) 0.0408(5) Uani 1 1 d .
F10 F 1.00613(8) 0.17576(9) 0.54831(11) 0.0365(4) Uani 1 1 d .
F6 F 1.03340(8) -0.00594(9) 0.74803(11) 0.0362(4) Uani 1 1 d .
F17 F 0.52798(9) -0.11132(10) -0.03869(10) 0.0462(5) Uani 1 1 d .
F24 F 0.41588(9) -0.34835(9) 0.33461(11) 0.0401(5) Uani 1 1 d .
F7 F 1.08483(9) -0.07969(10) 0.63771(12) 0.0461(5) Uani 1 1 d .
F23 F 0.40596(8) -0.31067(9) 0.49599(11) 0.0415(5) Uani 1 1 d .
F5 F 0.90678(8) 0.02492(8) 0.70200(11) 0.0327(4) Uani 1 1 d .
F29 F 0.30455(8) -0.03863(11) 0.15386(12) 0.0505(6) Uani 1 1 d .
F1 F 1.01125(8) 0.17139(10) 0.91134(11) 0.0403(5) Uani 1 1 d .
F12 F 1.19052(8) 0.20941(11) 0.86894(13) 0.0500(5) Uani 1 1 d .
F9 F 1.06047(9) 0.10180(11) 0.44101(11) 0.0480(5) Uani 1 1 d .
F14 F 1.07392(10) 0.38036(9) 0.71306(14) 0.0546(6) Uani 1 1 d .
F19 F 0.64102(9) -0.27578(9) 0.13274(13) 0.0500(5) Uani 1 1 d .
F27 F 0.42879(10) 0.11727(10) 0.32467(13) 0.0517(5) Uani 1 1 d .
F8 F 1.10217(9) -0.02683(11) 0.48577(12) 0.0510(6) Uani 1 1 d .
N1 N 0.88439(10) 0.19501(12) 0.70293(14) 0.0224(5) Uani 1 1 d .
C58 C 0.61132(13) -0.00185(13) 0.25098(17) 0.0214(6) Uani 1 1 d .
H25 H 0.5694 0.0176 0.2415 0.026 Uiso 1 1 calc R
F18 F 0.60952(11) -0.21570(11) -0.02182(13) 0.0586(6) Uani 1 1 d .
F2 F 0.95667(12) 0.11072(11) 1.02788(12) 0.0634(7) Uani 1 1 d .
C35 C 1.02472(13) 0.11220(15) 0.57379(19) 0.0285(7) Uani 1 1 d .
F13 F 1.17705(9) 0.34193(11) 0.81647(15) 0.0604(6) Uani 1 1 d .
C45 C 0.66859(13) -0.09689(14) 0.31080(17) 0.0210(6) Uani 1 1 d .
C3 C 0.80837(12) 0.11288(14) 0.63623(17) 0.0225(6) Uani 1 1 d .
H1 H 0.8328 0.0854 0.6053 0.027 Uiso 1 1 calc R
C36 C 1.03865(13) 0.20037(15) 0.74519(18) 0.0250(6) Uani 1 1 d .
C51 C 0.63654(13) -0.01483(14) 0.16890(18) 0.0240(6) Uani 1 1 d .
C30 C 1.01586(12) 0.08916(15) 0.65428(18) 0.0252(7) Uani 1 1 d .
N2 N 0.61494(10) -0.07013(11) 0.29661(14) 0.0204(5) Uani 1 1 d .
C77 C 0.45980(12) -0.05815(15) 0.26390(17) 0.0225(6) Uani 1 1 d .
F28 F 0.32139(10) 0.08758(11) 0.22526(15) 0.0614(6) Uani 1 1 d .
C57 C 0.65639(13) 0.04425(14) 0.30524(17) 0.0223(6) Uani 1 1 d .
F4 F 0.84195(10) -0.02321(10) 0.81689(14) 0.0544(6) Uani 1 1 d .
C4 C 0.83034(13) 0.16942(14) 0.68594(16) 0.0213(6) Uani 1 1 d .
C1 C 0.78282(13) 0.20888(14) 0.72595(17) 0.0234(6) Uani 1 1 d .
C76 C 0.46047(13) -0.24157(15) 0.31050(17) 0.0246(7) Uani 1 1 d .
C82 C 0.40363(13) -0.07028(16) 0.21544(18) 0.0281(7) Uani 1 1 d .
C2 C 0.74842(13) 0.10174(14) 0.63711(17) 0.0247(6) Uani 1 1 d .
F3 F 0.86851(13) 0.01527(11) 0.98276(15) 0.0779(8) Uani 1 1 d .
C44 C 0.68976(12) -0.15777(14) 0.35245(17) 0.0221(6) Uani 1 1 d .
H16 H 0.6647 -0.1887 0.3777 0.027 Uiso 1 1 calc R
C46 C 0.69348(13) -0.04557(14) 0.18125(17) 0.0231(6) Uani 1 1 d .
C72 C 0.47815(12) -0.16217(14) 0.42075(17) 0.0224(6) Uani 1 1 d .
C32 C 1.06607(14) -0.01518(16) 0.6169(2) 0.0323(7) Uani 1 1 d .
C16 C 0.84352(13) 0.30886(15) 0.70749(17) 0.0256(7) Uani 1 1 d .
C17 C 0.88909(14) 0.25952(15) 0.75497(17) 0.0261(7) Uani 1 1 d .
H10 H 0.9311 0.2785 0.7656 0.031 Uiso 1 1 calc R
C71 C 0.48344(12) -0.17748(14) 0.33637(17) 0.0210(6) Uani 1 1 d .
C18 C 0.71324(13) 0.04363(15) 0.59790(17) 0.0260(7) Uani 1 1 d .
C11 C 0.78498(13) 0.28266(14) 0.69372(17) 0.0226(6) Uani 1 1 d .
C5 C 0.80662(14) 0.21248(14) 0.82192(18) 0.0272(7) Uani 1 1 d .
C65 C 0.53163(12) -0.14893(14) 0.18799(17) 0.0221(6) Uani 1 1 d .
C42 C 0.71679(12) -0.05434(14) 0.27685(18) 0.0237(6) Uani 1 1 d .
C29 C 0.91923(14) 0.04998(15) 0.78193(19) 0.0282(7) Uani 1 1 d .
C25 C 0.97206(14) 0.12027(15) 0.8844(2) 0.0308(7) Uani 1 1 d .
C47 C 0.72189(15) -0.06405(15) 0.1127(2) 0.0324(7) Uani 1 1 d .
H17 H 0.7597 -0.0872 0.1209 0.039 Uiso 1 1 calc R
C24 C 0.96206(13) 0.10189(14) 0.79927(18) 0.0254(7) Uani 1 1 d .
C31 C 1.03808(13) 0.02388(16) 0.67247(19) 0.0285(7) Uani 1 1 d .
C34 C 1.05327(14) 0.07500(18) 0.51715(19) 0.0334(8) Uani 1 1 d .
C73 C 0.45317(13) -0.20509(16) 0.47465(18) 0.0275(7) Uani 1 1 d .
C12 C 0.73736(14) 0.32232(15) 0.65736(18) 0.0284(7) Uani 1 1 d .
H6 H 0.6973 0.3046 0.6491 0.034 Uiso 1 1 calc R
C37 C 1.09290(14) 0.18377(15) 0.79569(19) 0.0286(7) Uani 1 1 d .
C43 C 0.74996(13) -0.16737(14) 0.35263(17) 0.0237(6) Uani 1 1 d .
C74 C 0.43106(13) -0.26783(15) 0.44508(18) 0.0279(7) Uani 1 1 d .
C75 C 0.43577(13) -0.28603(15) 0.36289(19) 0.0278(7) Uani 1 1 d .
C19 C 0.65277(13) 0.05040(16) 0.56348(18) 0.0296(7) Uani 1 1 d .
H11 H 0.6333 0.0936 0.5654 0.035 Uiso 1 1 calc R
C67 C 0.54298(15) -0.14245(17) 0.03732(19) 0.0332(8) Uani 1 1 d .
C50 C 0.60887(14) 0.00232(15) 0.08805(18) 0.0270(7) Uani 1 1 d .
H20 H 0.5707 0.0247 0.0797 0.032 Uiso 1 1 calc R
C22 C 0.70837(15) -0.07542(17) 0.5598(2) 0.0379(8) Uani 1 1 d .
H14 H 0.7272 -0.1190 0.5587 0.045 Uiso 1 1 calc R
C70 C 0.57257(13) -0.20325(15) 0.19121(18) 0.0273(7) Uani 1 1 d .
C53 C 0.76203(14) 0.05231(16) 0.36303(19) 0.0305(7) Uani 1 1 d .
H21 H 0.8016 0.0333 0.3724 0.037 Uiso 1 1 calc R
C64 C 0.76170(14) -0.29170(15) 0.3793(2) 0.0338(7) Uani 1 1 d .
H30 H 0.7210 -0.2981 0.3536 0.041 Uiso 1 1 calc R
C13 C 0.74881(15) 0.38873(16) 0.6329(2) 0.0339(8) Uani 1 1 d .
H7 H 0.7162 0.4168 0.6081 0.041 Uiso 1 1 calc R
C49 C 0.63828(15) -0.01410(16) 0.0191(2) 0.0346(8) Uani 1 1 d .
H19 H 0.6204 -0.0021 -0.0369 0.042 Uiso 1 1 calc R
C8 C 0.86343(17) 0.23711(17) 0.9847(2) 0.0411(9) Uani 1 1 d .
H4 H 0.8822 0.2458 1.0413 0.049 Uiso 1 1 calc R
C60 C 0.84556(14) -0.21806(17) 0.4250(2) 0.0370(8) Uani 1 1 d .
H26 H 0.8631 -0.1736 0.4295 0.044 Uiso 1 1 calc R
C66 C 0.51855(13) -0.11994(16) 0.10755(19) 0.0281(7) Uani 1 1 d .
C52 C 0.71464(13) 0.01659(14) 0.31814(17) 0.0234(6) Uani 1 1 d .
C59 C 0.78635(13) -0.22636(15) 0.38721(18) 0.0251(6) Uani 1 1 d .
C10 C 0.86404(14) 0.24161(15) 0.83616(18) 0.0275(7) Uani 1 1 d .
C69 C 0.59983(15) -0.22548(16) 0.1234(2) 0.0360(8) Uani 1 1 d .
C56 C 0.64485(14) 0.10745(14) 0.33791(18) 0.0273(7) Uani 1 1 d .
H24 H 0.6050 0.1257 0.3302 0.033 Uiso 1 1 calc R
B2 B 0.51084(14) -0.11976(16) 0.2763(2) 0.0210(7) Uani 1 1 d .
C79 C 0.41969(16) 0.05560(16) 0.2882(2) 0.0351(8) Uani 1 1 d .
C41 C 1.03664(14) 0.26756(15) 0.71670(19) 0.0300(7) Uani 1 1 d .
C6 C 0.77766(16) 0.19343(16) 0.88925(19) 0.0336(7) Uani 1 1 d .
H2 H 0.7390 0.1722 0.8802 0.040 Uiso 1 1 calc R
B1 B 0.98689(15) 0.14028(17) 0.7196(2) 0.0243(7) Uani 1 1 d .
C23 C 0.74092(14) -0.02052(16) 0.5955(2) 0.0332(8) Uani 1 1 d .
H15 H 0.7823 -0.0260 0.6185 0.040 Uiso 1 1 calc R
C55 C 0.69271(15) 0.14391(16) 0.38233(19) 0.0338(8) Uani 1 1 d .
H23 H 0.6856 0.1879 0.4047 0.041 Uiso 1 1 calc R
C63 C 0.79676(15) -0.34722(16) 0.4089(2) 0.0394(8) Uani 1 1 d .
H29 H 0.7804 -0.3921 0.4014 0.047 Uiso 1 1 calc R
C48 C 0.69337(16) -0.04772(17) 0.0315(2) 0.0377(8) Uani 1 1 d .
H18 H 0.7121 -0.0599 -0.0164 0.045 Uiso 1 1 calc R
C38 C 1.13902(14) 0.22945(17) 0.8195(2) 0.0353(8) Uani 1 1 d .
C9 C 0.89264(15) 0.25527(16) 0.91738(19) 0.0338(8) Uani 1 1 d .
H5 H 0.9313 0.2765 0.9266 0.041 Uiso 1 1 calc R
C21 C 0.64784(14) -0.06771(16) 0.52501(19) 0.0324(7) Uani 1 1 d .
H13 H 0.6256 -0.1060 0.5003 0.039 Uiso 1 1 calc R
C78 C 0.46432(13) 0.00615(15) 0.30134(18) 0.0260(7) Uani 1 1 d .
C80 C 0.36579(15) 0.04095(18) 0.2385(2) 0.0387(8) Uani 1 1 d .
C7 C 0.80724(17) 0.20641(17) 0.9710(2) 0.0411(9) Uani 1 1 d .
H3 H 0.7883 0.1938 1.0185 0.049 Uiso 1 1 calc R
C20 C 0.62045(14) -0.00541(17) 0.52627(19) 0.0319(7) Uani 1 1 d .
H12 H 0.5793 -0.0001 0.5018 0.038 Uiso 1 1 calc R
C54 C 0.75076(16) 0.11695(16) 0.3944(2) 0.0366(8) Uani 1 1 d .
H22 H 0.7831 0.1428 0.4244 0.044 Uiso 1 1 calc R
C26 C 0.94322(18) 0.09064(18) 0.9463(2) 0.0430(9) Uani 1 1 d .
C15 C 0.85524(15) 0.37471(15) 0.68181(19) 0.0313(7) Uani 1 1 d .
H9 H 0.8953 0.3923 0.6896 0.038 Uiso 1 1 calc R
C81 C 0.35781(14) -0.02325(18) 0.20314(19) 0.0346(8) Uani 1 1 d .
C33 C 1.07418(14) 0.01095(18) 0.5390(2) 0.0356(8) Uani 1 1 d .
C28 C 0.88649(16) 0.02228(16) 0.8405(2) 0.0391(8) Uani 1 1 d .
C68 C 0.58441(16) -0.19493(17) 0.0454(2) 0.0385(8) Uani 1 1 d .
C27 C 0.89925(19) 0.04206(17) 0.9238(2) 0.0478(10) Uani 1 1 d .
C61 C 0.87939(15) -0.27404(18) 0.4564(2) 0.0422(9) Uani 1 1 d .
H27 H 0.9199 -0.2679 0.4832 0.051 Uiso 1 1 calc R
C40 C 1.08119(15) 0.31580(16) 0.7409(2) 0.0363(8) Uani 1 1 d .
C14 C 0.80682(16) 0.41446(16) 0.6443(2) 0.0358(8) Uani 1 1 d .
H8 H 0.8139 0.4598 0.6263 0.043 Uiso 1 1 calc R
C39 C 1.13289(15) 0.29648(17) 0.7924(2) 0.0393(8) Uani 1 1 d .
C62 C 0.85480(15) -0.33850(17) 0.4489(2) 0.0372(8) Uani 1 1 d .
H28 H 0.8779 -0.3769 0.4714 0.045 Uiso 1 1 calc R

loop_
_atom_site_aniso_label
_atom_site_aniso_U_11
_atom_site_aniso_U_22
_atom_site_aniso_U_33
_atom_site_aniso_U_23
_atom_site_aniso_U_13
_atom_site_aniso_U_12
S1 0.0212(4) 0.0274(4) 0.0353(4) -0.0053(3) 0.0082(3) -0.0011(3)
S2 0.0177(4) 0.0278(4) 0.0433(5) 0.0096(3) 0.0054(3) 0.0014(3)
F26 0.0329(10) 0.0263(9) 0.0356(10) -0.0058(8) 0.0067(8) 0.0014(8)
O2 0.0164(10) 0.0241(10) 0.0188(9) 0.0001(8) 0.0036(8) -0.0035(8)
F25 0.0433(11) 0.0333(10) 0.0260(9) -0.0088(8) 0.0060(8) -0.0140(8)
F11 0.0288(10) 0.0336(10) 0.0391(10) 0.0008(8) -0.0035(8) 0.0040(8)
F21 0.0352(10) 0.0258(9) 0.0283(9) -0.0059(7) 0.0091(7) -0.0043(7)
F16 0.0307(10) 0.0431(11) 0.0242(9) 0.0045(8) 0.0024(7) 0.0020(8)
F20 0.0280(10) 0.0251(9) 0.0398(10) -0.0011(8) 0.0044(8) 0.0037(7)
F30 0.0249(10) 0.0439(11) 0.0319(9) -0.0001(8) -0.0006(8) -0.0072(8)
F15 0.0332(10) 0.0314(10) 0.0470(11) 0.0095(9) 0.0011(9) 0.0012(8)
O1 0.0190(11) 0.0282(11) 0.0257(10) -0.0019(9) 0.0035(8) 0.0023(8)
F22 0.0539(13) 0.0469(12) 0.0242(9) 0.0008(8) 0.0143(9) -0.0008(9)
F10 0.0361(11) 0.0381(11) 0.0355(10) 0.0070(8) 0.0061(8) 0.0010(8)
F6 0.0402(11) 0.0303(10) 0.0386(10) 0.0049(8) 0.0067(8) 0.0117(8)
F17 0.0552(13) 0.0624(14) 0.0214(9) -0.0047(9) 0.0065(9) -0.0150(10)
F24 0.0478(12) 0.0286(10) 0.0423(11) 0.0010(8) 0.0012(9) -0.0167(9)
F7 0.0441(12) 0.0370(11) 0.0557(12) -0.0110(10) 0.0025(10) 0.0144(9)
F23 0.0432(12) 0.0424(11) 0.0395(10) 0.0151(9) 0.0080(9) -0.0108(9)
F5 0.0322(10) 0.0271(9) 0.0375(10) -0.0018(8) 0.0009(8) -0.0048(8)
F29 0.0232(10) 0.0763(15) 0.0496(12) 0.0270(11) -0.0030(9) 0.0029(10)
F1 0.0429(12) 0.0461(12) 0.0303(10) -0.0089(9) 0.0002(8) -0.0042(9)
F12 0.0264(11) 0.0612(14) 0.0573(13) -0.0111(11) -0.0108(9) -0.0007(9)
F9 0.0474(13) 0.0667(14) 0.0320(10) -0.0025(10) 0.0127(9) -0.0068(10)
F14 0.0562(14) 0.0262(11) 0.0815(15) 0.0032(10) 0.0105(12) -0.0105(9)
F19 0.0519(13) 0.0286(10) 0.0767(14) -0.0083(10) 0.0336(11) 0.0054(9)
F27 0.0614(14) 0.0291(11) 0.0681(14) 0.0016(10) 0.0211(11) 0.0149(10)
F8 0.0409(12) 0.0674(14) 0.0460(11) -0.0263(11) 0.0102(9) 0.0075(10)
N1 0.0209(13) 0.0229(13) 0.0231(12) -0.0028(10) 0.0021(10) 0.0019(10)
C58 0.0217(15) 0.0168(14) 0.0252(15) 0.0024(12) 0.0013(12) 0.0022(12)
F18 0.0763(16) 0.0584(14) 0.0499(12) -0.0227(11) 0.0388(11) -0.0106(12)
F2 0.108(2) 0.0557(14) 0.0300(11) 0.0002(10) 0.0202(12) 0.0038(13)
C35 0.0219(16) 0.0281(17) 0.0340(17) -0.0006(14) -0.0008(13) -0.0027(13)
F13 0.0437(13) 0.0495(13) 0.0857(16) -0.0165(12) 0.0017(12) -0.0251(10)
C45 0.0213(16) 0.0222(15) 0.0190(14) -0.0017(12) 0.0014(12) -0.0031(12)
C3 0.0212(15) 0.0238(15) 0.0222(14) -0.0018(12) 0.0018(12) 0.0031(12)
C36 0.0205(15) 0.0261(16) 0.0284(15) -0.0028(13) 0.0036(12) -0.0016(12)
C51 0.0268(16) 0.0205(15) 0.0253(15) -0.0003(12) 0.0055(12) -0.0026(12)
C30 0.0152(15) 0.0285(16) 0.0304(16) -0.0022(13) -0.0013(12) -0.0018(12)
N2 0.0182(13) 0.0210(12) 0.0223(12) 0.0002(10) 0.0036(10) -0.0008(10)
C77 0.0177(15) 0.0279(16) 0.0231(14) 0.0052(13) 0.0068(12) 0.0020(12)
F28 0.0453(13) 0.0607(14) 0.0799(15) 0.0279(12) 0.0152(11) 0.0342(11)
C57 0.0244(16) 0.0221(15) 0.0209(14) 0.0035(12) 0.0053(12) -0.0036(12)
F4 0.0552(14) 0.0320(11) 0.0830(15) -0.0054(10) 0.0335(12) -0.0141(10)
C4 0.0223(16) 0.0223(15) 0.0188(14) 0.0028(12) 0.0013(12) 0.0001(12)
C1 0.0201(15) 0.0256(15) 0.0255(15) -0.0010(12) 0.0061(12) -0.0032(12)
C76 0.0221(16) 0.0278(16) 0.0227(15) -0.0024(13) -0.0007(12) -0.0002(12)
C82 0.0236(16) 0.0384(19) 0.0234(15) 0.0079(14) 0.0069(13) -0.0007(14)
C2 0.0269(17) 0.0237(15) 0.0229(15) 0.0017(12) 0.0019(12) 0.0032(12)
F3 0.131(2) 0.0472(14) 0.0718(16) 0.0026(12) 0.0693(16) -0.0132(14)
C44 0.0208(15) 0.0193(15) 0.0261(15) 0.0003(12) 0.0028(12) -0.0033(12)
C46 0.0253(16) 0.0170(14) 0.0273(15) 0.0037(12) 0.0049(13) -0.0006(12)
C72 0.0169(15) 0.0217(15) 0.0280(15) 0.0005(12) 0.0010(12) 0.0020(12)
C32 0.0233(17) 0.0307(18) 0.0414(19) -0.0106(15) -0.0003(14) 0.0040(14)
C16 0.0270(17) 0.0274(16) 0.0228(15) -0.0035(13) 0.0055(13) 0.0015(13)
C17 0.0249(16) 0.0261(16) 0.0261(15) -0.0062(13) -0.0001(13) -0.0007(13)
C71 0.0161(14) 0.0212(15) 0.0255(15) 0.0008(12) 0.0020(12) 0.0011(11)
C18 0.0263(17) 0.0283(16) 0.0234(15) -0.0006(13) 0.0037(12) -0.0040(13)
C11 0.0272(16) 0.0197(15) 0.0219(14) -0.0029(12) 0.0069(12) -0.0003(12)
C5 0.0320(18) 0.0219(15) 0.0284(16) -0.0024(13) 0.0068(13) 0.0090(13)
C65 0.0159(14) 0.0245(16) 0.0256(15) -0.0049(12) 0.0018(12) -0.0060(12)
C42 0.0179(15) 0.0218(15) 0.0313(15) 0.0039(13) 0.0038(12) -0.0001(12)
C29 0.0303(17) 0.0208(16) 0.0343(17) 0.0013(13) 0.0073(14) 0.0044(13)
C25 0.0333(18) 0.0235(16) 0.0353(18) -0.0014(14) 0.0038(14) 0.0019(14)
C47 0.0344(18) 0.0254(17) 0.0398(18) 0.0019(14) 0.0132(15) 0.0016(14)
C24 0.0226(16) 0.0234(16) 0.0297(16) 0.0018(13) 0.0021(13) 0.0059(12)
C31 0.0207(16) 0.0322(17) 0.0310(17) -0.0026(14) -0.0018(13) 0.0002(13)
C34 0.0266(17) 0.048(2) 0.0255(16) -0.0068(15) 0.0031(13) -0.0081(15)
C73 0.0214(16) 0.0364(18) 0.0247(15) 0.0019(14) 0.0036(12) 0.0060(13)
C12 0.0249(17) 0.0310(17) 0.0302(16) -0.0020(14) 0.0067(13) 0.0035(13)
C37 0.0257(17) 0.0281(17) 0.0318(16) -0.0042(14) 0.0038(13) 0.0017(13)
C43 0.0219(16) 0.0237(15) 0.0245(15) 0.0022(12) -0.0004(12) -0.0005(12)
C74 0.0254(17) 0.0271(17) 0.0307(17) 0.0108(14) 0.0024(13) -0.0006(13)
C75 0.0243(16) 0.0227(16) 0.0342(17) 0.0019(13) -0.0032(13) -0.0048(13)
C19 0.0239(16) 0.0312(17) 0.0329(17) 0.0018(14) 0.0020(13) 0.0021(13)
C67 0.0354(19) 0.0401(19) 0.0241(16) -0.0063(14) 0.0046(14) -0.0157(15)
C50 0.0297(17) 0.0238(16) 0.0270(16) 0.0029(13) 0.0026(13) -0.0019(13)
C22 0.040(2) 0.0283(18) 0.044(2) -0.0072(15) 0.0006(16) 0.0049(15)
C70 0.0262(17) 0.0263(16) 0.0289(16) -0.0051(13) 0.0025(13) -0.0072(13)
C53 0.0251(17) 0.0304(17) 0.0347(17) 0.0074(14) -0.0002(14) -0.0058(13)
C64 0.0254(17) 0.0286(17) 0.0473(19) -0.0002(15) 0.0046(15) -0.0020(14)
C13 0.0348(19) 0.0295(18) 0.0377(18) -0.0007(14) 0.0060(15) 0.0088(14)
C49 0.040(2) 0.0357(18) 0.0270(16) 0.0030(14) 0.0022(14) -0.0037(15)
C8 0.058(2) 0.037(2) 0.0261(17) -0.0042(15) -0.0004(16) 0.0119(18)
C60 0.0282(18) 0.0293(18) 0.051(2) 0.0053(15) -0.0035(15) -0.0031(14)
C66 0.0219(16) 0.0322(17) 0.0290(16) -0.0051(14) -0.0005(13) -0.0068(13)
C52 0.0235(16) 0.0223(15) 0.0240(15) 0.0068(12) 0.0025(12) -0.0040(12)
C59 0.0229(16) 0.0241(16) 0.0283(15) 0.0032(13) 0.0035(12) 0.0006(12)
C10 0.0313(18) 0.0247(16) 0.0258(15) -0.0033(13) 0.0018(13) 0.0064(13)
C69 0.0333(19) 0.0254(17) 0.052(2) -0.0113(16) 0.0146(16) -0.0056(14)
C56 0.0346(18) 0.0218(16) 0.0259(16) 0.0029(13) 0.0060(13) -0.0025(13)
B2 0.0186(17) 0.0212(17) 0.0221(16) -0.0015(13) -0.0007(13) -0.0035(13)
C79 0.045(2) 0.0250(17) 0.0395(18) 0.0070(15) 0.0199(16) 0.0086(15)
C41 0.0254(17) 0.0277(17) 0.0368(17) 0.0004(14) 0.0047(14) -0.0018(13)
C6 0.041(2) 0.0282(17) 0.0335(17) 0.0029(14) 0.0124(15) 0.0038(14)
B1 0.0198(17) 0.0247(18) 0.0272(18) 0.0001(14) -0.0005(14) 0.0018(14)
C23 0.0268(17) 0.0311(18) 0.0387(18) -0.0037(15) -0.0056(14) 0.0035(14)
C55 0.050(2) 0.0216(16) 0.0310(17) -0.0023(13) 0.0095(16) -0.0074(15)
C63 0.036(2) 0.0252(17) 0.059(2) 0.0019(16) 0.0133(17) 0.0031(15)
C48 0.050(2) 0.0355(19) 0.0294(17) -0.0028(15) 0.0136(16) -0.0013(16)
C38 0.0215(17) 0.045(2) 0.0374(18) -0.0119(16) -0.0020(14) -0.0016(15)
C9 0.040(2) 0.0317(18) 0.0283(17) -0.0065(14) -0.0008(15) 0.0068(15)
C21 0.0347(19) 0.0329(18) 0.0281(16) -0.0076(14) -0.0003(14) -0.0082(15)
C78 0.0264(17) 0.0297(17) 0.0230(15) 0.0058(13) 0.0073(13) 0.0044(13)
C80 0.0316(19) 0.043(2) 0.043(2) 0.0202(17) 0.0111(16) 0.0185(16)
C7 0.067(3) 0.0340(19) 0.0249(17) 0.0060(14) 0.0132(17) 0.0097(18)
C20 0.0227(16) 0.045(2) 0.0263(16) 0.0008(15) -0.0010(13) -0.0055(14)
C54 0.042(2) 0.0312(18) 0.0338(18) 0.0002(15) -0.0024(15) -0.0168(16)
C26 0.069(3) 0.036(2) 0.0272(18) 0.0001(15) 0.0163(17) 0.0088(18)
C15 0.0343(18) 0.0260(17) 0.0350(17) -0.0081(14) 0.0096(14) -0.0041(14)
C81 0.0197(17) 0.054(2) 0.0307(17) 0.0196(16) 0.0041(14) 0.0065(15)
C33 0.0213(17) 0.046(2) 0.0396(19) -0.0177(16) 0.0044(14) -0.0011(15)
C28 0.043(2) 0.0217(17) 0.056(2) -0.0004(16) 0.0205(17) -0.0030(15)
C68 0.045(2) 0.040(2) 0.0351(19) -0.0167(16) 0.0206(16) -0.0146(17)
C27 0.073(3) 0.0290(19) 0.049(2) 0.0082(17) 0.035(2) -0.0013(18)
C61 0.0244(18) 0.044(2) 0.054(2) 0.0141(18) -0.0069(16) 0.0039(15)
C40 0.037(2) 0.0236(17) 0.049(2) -0.0025(15) 0.0112(16) -0.0069(14)
C14 0.046(2) 0.0202(16) 0.0425(19) 0.0003(14) 0.0127(16) 0.0034(15)
C39 0.0281(18) 0.038(2) 0.052(2) -0.0135(17) 0.0078(16) -0.0118(15)
C62 0.0321(19) 0.0336(19) 0.046(2) 0.0172(16) 0.0075(16) 0.0120(15)

loop_
_atom_type_symbol
_atom_type_description
_atom_type_scat_dispersion_real
_atom_type_scat_dispersion_imag
_atom_type_scat_source
C C 0.0033 0.0016 'International Tables Vol C Tables 4.2.6.8 and 6.1.1.4'
H H 0.0000 0.0000 'International Tables Vol C Tables 4.2.6.8 and 6.1.1.4'
B B 0.0013 0.0007 'International Tables Vol C Tables 4.2.6.8 and 6.1.1.4'
N N 0.0061 0.0033 'International Tables Vol C Tables 4.2.6.8 and 6.1.1.4'
O O 0.0106 0.0060 'International Tables Vol C Tables 4.2.6.8 and 6.1.1.4'
F F 0.0171 0.0103 'International Tables Vol C Tables 4.2.6.8 and 6.1.1.4'
S S 0.1246 0.1234 'International Tables Vol C Tables 4.2.6.8 and 6.1.1.4'

loop_
_geom_angle_atom_site_label_1
_geom_angle_atom_site_label_2
_geom_angle_atom_site_label_3
_geom_angle
C2 S1 C1 92.31(14)
C43 S2 C42 92.15(13)
N2 O2 B2 118.40(19)
N1 O1 B1 118.0(2)
C4 N1 O1 120.4(2)
C4 N1 C17 115.2(2)
O1 N1 C17 123.5(2)
N2 C58 C51 105.3(2)
N2 C58 C57 105.3(2)
C51 C58 C57 106.7(2)
F10 C35 C34 116.0(3)
F10 C35 C30 119.5(3)
C34 C35 C30 124.5(3)
N2 C45 C44 131.3(3)
N2 C45 C42 113.8(2)
C44 C45 C42 114.9(2)
C2 C3 C4 112.6(3)
C41 C36 C37 113.1(3)
C41 C36 B1 127.0(3)
C37 C36 B1 119.7(3)
C50 C51 C46 120.7(3)
C50 C51 C58 125.9(3)
C46 C51 C58 113.4(2)
C31 C30 C35 113.2(3)
C31 C30 B1 126.3(3)
C35 C30 B1 120.3(3)
C45 N2 O2 120.3(2)
C45 N2 C58 114.9(2)
O2 N2 C58 123.7(2)
C78 C77 C82 113.2(3)
C78 C77 B2 127.1(2)
C82 C77 B2 119.6(3)
C56 C57 C52 120.8(3)
C56 C57 C58 126.8(3)
C52 C57 C58 112.4(2)
N1 C4 C3 131.2(3)
N1 C4 C1 113.7(2)
C3 C4 C1 115.1(2)
C4 C1 C11 106.2(2)
C4 C1 C5 105.9(2)
C11 C1 C5 105.3(2)
C4 C1 S1 105.00(19)
C11 C1 S1 116.9(2)
C5 C1 S1 116.6(2)
F25 C76 C75 115.9(2)
F25 C76 C71 120.5(3)
C75 C76 C71 123.6(3)
F30 C82 C81 117.4(3)
F30 C82 C77 118.6(3)
C81 C82 C77 124.1(3)
C3 C2 C18 126.0(3)
C3 C2 S1 114.9(2)
C18 C2 S1 119.1(2)
C43 C44 C45 112.5(3)
C47 C46 C51 120.9(3)
C47 C46 C42 128.1(3)
C51 C46 C42 110.9(2)
F21 C72 C73 116.0(2)
F21 C72 C71 119.4(2)
C73 C72 C71 124.6(3)
F7 C32 C33 119.3(3)
F7 C32 C31 120.6(3)
C33 C32 C31 120.1(3)
C15 C16 C11 120.5(3)
C15 C16 C17 126.3(3)
C11 C16 C17 113.1(3)
N1 C17 C10 105.6(2)
N1 C17 C16 105.7(2)
C10 C17 C16 105.3(2)
C76 C71 C72 113.4(3)
C76 C71 B2 126.5(2)
C72 C71 B2 120.0(2)
C19 C18 C23 118.9(3)
C19 C18 C2 121.7(3)
C23 C18 C2 119.5(3)
C12 C11 C16 120.8(3)
C12 C11 C1 127.6(3)
C16 C11 C1 111.6(2)
C6 C5 C10 120.6(3)
C6 C5 C1 128.4(3)
C10 C5 C1 110.9(3)
C66 C65 C70 113.1(3)
C66 C65 B2 126.6(3)
C70 C65 B2 119.8(2)
C45 C42 C52 105.9(2)
C45 C42 C46 104.7(2)
C52 C42 C46 107.1(2)
C45 C42 S2 105.42(19)
C52 C42 S2 116.34(19)
C46 C42 S2 116.3(2)
F5 C29 C28 115.9(3)
F5 C29 C24 119.4(3)
C28 C29 C24 124.7(3)
F1 C25 C26 115.6(3)
F1 C25 C24 120.2(3)
C26 C25 C24 124.1(3)
C46 C47 C48 117.9(3)
C25 C24 C29 113.0(3)
C25 C24 B1 127.7(3)
C29 C24 B1 118.7(3)
F6 C31 C30 120.7(3)
F6 C31 C32 115.5(3)
C30 C31 C32 123.8(3)
F9 C34 C33 120.3(3)
F9 C34 C35 120.4(3)
C33 C34 C35 119.3(3)
F22 C73 C72 120.8(3)
F22 C73 C74 120.0(3)
C72 C73 C74 119.2(3)
C11 C12 C13 118.7(3)
F11 C37 C38 116.9(3)
F11 C37 C36 118.8(3)
C38 C37 C36 124.3(3)
C44 C43 C59 127.1(3)
C44 C43 S2 115.0(2)
C59 C43 S2 117.8(2)
F23 C74 C75 120.6(3)
F23 C74 C73 120.6(3)
C75 C74 C73 118.8(3)
F24 C75 C74 118.9(3)
F24 C75 C76 120.7(3)
C74 C75 C76 120.4(3)
C20 C19 C18 120.6(3)
F17 C67 C68 119.7(3)
F17 C67 C66 120.2(3)
C68 C67 C66 120.1(3)
C51 C50 C49 118.4(3)
C23 C22 C21 120.4(3)
F20 C70 C69 116.3(3)
F20 C70 C65 118.9(3)
C69 C70 C65 124.8(3)
C52 C53 C54 118.6(3)
C63 C64 C59 119.5(3)
C14 C13 C12 120.8(3)
C48 C49 C50 120.6(3)
C9 C8 C7 120.8(3)
C61 C60 C59 120.3(3)
F16 C66 C67 115.0(3)
F16 C66 C65 121.1(3)
C67 C66 C65 123.9(3)
C53 C52 C57 120.7(3)
C53 C52 C42 127.5(3)
C57 C52 C42 111.8(2)
C60 C59 C64 119.3(3)
C60 C59 C43 120.9(3)
C64 C59 C43 119.7(3)
C9 C10 C5 121.5(3)
C9 C10 C17 124.8(3)
C5 C10 C17 113.6(2)
F19 C69 C68 119.8(3)
F19 C69 C70 121.2(3)
C68 C69 C70 119.0(3)
C57 C56 C55 118.5(3)
O2 B2 C65 106.7(2)
O2 B2 C77 111.6(2)
C65 B2 C77 115.3(2)
O2 B2 C71 101.9(2)
C65 B2 C71 115.6(2)
C77 B2 C71 105.0(2)
F27 C79 C80 120.2(3)
F27 C79 C78 120.1(3)
C80 C79 C78 119.7(3)
F15 C41 C36 121.2(3)
F15 C41 C40 114.4(3)
C36 C41 C40 124.4(3)
C5 C6 C7 117.5(3)
O1 B1 C24 106.2(2)
O1 B1 C30 103.2(2)
C24 B1 C30 114.9(2)
O1 B1 C36 110.8(2)
C24 B1 C36 115.9(2)
C30 B1 C36 105.1(2)
C22 C23 C18 120.0(3)
C54 C55 C56 120.8(3)
C62 C63 C64 120.9(3)
C49 C48 C47 121.3(3)
F12 C38 C37 120.9(3)
F12 C38 C39 119.6(3)
C37 C38 C39 119.6(3)
C8 C9 C10 117.9(3)
C20 C21 C22 120.2(3)
F26 C78 C77 121.3(2)
F26 C78 C79 114.6(3)
C77 C78 C79 124.1(3)
F28 C80 C79 121.1(3)
F28 C80 C81 120.4(3)
C79 C80 C81 118.5(3)
C8 C7 C6 121.6(3)
C21 C20 C19 119.9(3)
C55 C54 C53 120.5(3)
F2 C26 C27 120.2(3)
F2 C26 C25 120.1(3)
C27 C26 C25 119.6(3)
C16 C15 C14 118.3(3)
F29 C81 C82 120.6(3)
F29 C81 C80 119.2(3)
C82 C81 C80 120.2(3)
F8 C33 C34 121.1(3)
F8 C33 C32 119.8(3)
C34 C33 C32 119.1(3)
F4 C28 C27 119.9(3)
F4 C28 C29 121.0(3)
C27 C28 C29 119.1(3)
F18 C68 C69 120.6(3)
F18 C68 C67 120.4(3)
C69 C68 C67 119.0(3)
F3 C27 C28 120.5(3)
F3 C27 C26 120.3(3)
C28 C27 C26 119.2(3)
C62 C61 C60 120.2(3)
F14 C40 C39 120.6(3)
F14 C40 C41 120.1(3)
C39 C40 C41 119.3(3)
C13 C14 C15 120.7(3)
F13 C39 C40 120.7(3)
F13 C39 C38 120.2(3)
C40 C39 C38 119.0(3)
C61 C62 C63 119.7(3)

loop_
_geom_bond_atom_site_label_1
_geom_bond_atom_site_label_2
_geom_bond_distance
S1 C2 1.755(3)
S1 C1 1.815(3)
S2 C43 1.755(3)
S2 C42 1.811(3)
F26 C78 1.352(3)
O2 N2 1.359(3)
O2 B2 1.545(3)
F25 C76 1.351(3)
F11 C37 1.361(3)
F21 C72 1.356(3)
F16 C66 1.349(3)
F20 C70 1.353(3)
F30 C82 1.358(4)
F15 C41 1.359(3)
O1 N1 1.367(3)
O1 B1 1.553(4)
F22 C73 1.341(3)
F10 C35 1.351(3)
F6 C31 1.350(3)
F17 C67 1.349(3)
F24 C75 1.349(3)
F7 C32 1.352(4)
F23 C74 1.340(3)
F5 C29 1.350(3)
F29 C81 1.359(4)
F1 C25 1.355(3)
F12 C38 1.353(3)
F9 C34 1.347(4)
F14 C40 1.337(4)
F19 C69 1.338(4)
F27 C79 1.338(4)
F8 C33 1.342(4)
N1 C4 1.298(3)
N1 C17 1.501(3)
C58 N2 1.513(3)
C58 C51 1.514(4)
C58 C57 1.521(4)
F18 C68 1.338(4)
F2 C26 1.345(4)
C35 C34 1.381(4)
C35 C30 1.395(4)
F13 C39 1.340(4)
C45 N2 1.296(3)
C45 C44 1.407(4)
C45 C42 1.519(4)
C3 C2 1.359(4)
C3 C4 1.403(4)
C36 C41 1.385(4)
C36 C37 1.391(4)
C36 B1 1.655(4)
C51 C50 1.382(4)
C51 C46 1.394(4)
C30 C31 1.382(4)
C30 B1 1.637(4)
C77 C78 1.385(4)
C77 C82 1.394(4)
C77 B2 1.649(4)
F28 C80 1.340(4)
C57 C56 1.376(4)
C57 C52 1.396(4)
F4 C28 1.345(4)
C4 C1 1.522(4)
C1 C11 1.530(4)
C1 C5 1.541(4)
C76 C75 1.371(4)
C76 C71 1.391(4)
C82 C81 1.367(4)
C2 C18 1.466(4)
F3 C27 1.344(4)
C44 C43 1.357(4)
C46 C47 1.384(4)
C46 C42 1.541(4)
C72 C73 1.372(4)
C72 C71 1.394(4)
C32 C33 1.372(5)
C32 C31 1.382(4)
C16 C15 1.384(4)
C16 C11 1.391(4)
C16 C17 1.519(4)
C17 C10 1.518(4)
C71 B2 1.649(4)
C18 C19 1.388(4)
C18 C23 1.399(4)
C11 C12 1.373(4)
C5 C6 1.378(4)
C5 C10 1.391(4)
C65 C66 1.388(4)
C65 C70 1.396(4)
C65 B2 1.641(4)
C42 C52 1.535(4)
C29 C28 1.374(4)
C29 C24 1.393(4)
C25 C26 1.377(5)
C25 C24 1.385(4)
C47 C48 1.389(4)
C24 B1 1.635(4)
C34 C33 1.361(5)
C73 C74 1.377(4)
C12 C13 1.386(4)
C37 C38 1.373(4)
C43 C59 1.469(4)
C74 C75 1.371(4)
C19 C20 1.390(4)
C67 C68 1.373(5)
C67 C66 1.382(4)
C50 C49 1.393(4)
C22 C23 1.370(4)
C22 C21 1.392(4)
C70 C69 1.381(4)
C53 C52 1.376(4)
C53 C54 1.392(4)
C64 C63 1.379(4)
C64 C59 1.387(4)
C13 C14 1.377(5)
C49 C48 1.383(5)
C8 C9 1.376(5)
C8 C7 1.379(5)
C60 C61 1.379(4)
C60 C59 1.380(4)
C10 C9 1.379(4)
C69 C68 1.372(5)
C56 C55 1.388(4)
C79 C80 1.370(5)
C79 C78 1.381(4)
C41 C40 1.383(4)
C6 C7 1.391(4)
C55 C54 1.386(5)
C63 C62 1.369(4)
C38 C39 1.377(5)
C21 C20 1.362(4)
C80 C81 1.373(5)
C26 C27 1.374(5)
C15 C14 1.392(4)
C28 C27 1.366(5)
C61 C62 1.370(5)
C40 C39 1.367(5)

loop_
_geom_torsion_atom_site_label_1
_geom_torsion_atom_site_label_2
_geom_torsion_atom_site_label_3
_geom_torsion_atom_site_label_4
_geom_torsion
B1 O1 N1 C4 -121.0(3)
B1 O1 N1 C17 70.4(3)
N2 C58 C51 C50 128.7(3)
C57 C58 C51 C50 -119.7(3)
N2 C58 C51 C46 -52.8(3)
C57 C58 C51 C46 58.8(3)
F10 C35 C30 C31 -178.8(2)
C34 C35 C30 C31 -0.7(4)
F10 C35 C30 B1 -3.6(4)
C34 C35 C30 B1 174.5(3)
C44 C45 N2 O2 9.2(4)
C42 C45 N2 O2 -170.2(2)
C44 C45 N2 C58 178.3(3)
C42 C45 N2 C58 -1.1(3)
B2 O2 N2 C45 -124.0(3)
B2 O2 N2 C58 67.9(3)
C51 C58 N2 C45 56.8(3)
C57 C58 N2 C45 -55.8(3)
C51 C58 N2 O2 -134.5(2)
C57 C58 N2 O2 112.9(2)
N2 C58 C57 C56 -125.6(3)
C51 C58 C57 C56 122.8(3)
N2 C58 C57 C52 56.2(3)
C51 C58 C57 C52 -55.4(3)
O1 N1 C4 C3 6.7(4)
C17 N1 C4 C3 176.2(3)
O1 N1 C4 C1 -172.0(2)
C17 N1 C4 C1 -2.5(3)
C2 C3 C4 N1 177.9(3)
C2 C3 C4 C1 -3.4(3)
N1 C4 C1 C11 57.1(3)
C3 C4 C1 C11 -121.8(3)
N1 C4 C1 C5 -54.6(3)
C3 C4 C1 C5 126.5(2)
N1 C4 C1 S1 -178.50(19)
C3 C4 C1 S1 2.6(3)
C2 S1 C1 C4 -0.9(2)
C2 S1 C1 C11 116.4(2)
C2 S1 C1 C5 -117.7(2)
C78 C77 C82 F30 -178.7(2)
B2 C77 C82 F30 -2.4(4)
C78 C77 C82 C81 2.0(4)
B2 C77 C82 C81 178.3(3)
C4 C3 C2 C18 -174.4(3)
C4 C3 C2 S1 2.7(3)
C1 S1 C2 C3 -1.0(2)
C1 S1 C2 C18 176.3(2)
N2 C45 C44 C43 179.3(3)
C42 C45 C44 C43 -1.3(3)
C50 C51 C46 C47 -4.5(4)
C58 C51 C46 C47 176.9(3)
C50 C51 C46 C42 175.4(2)
C58 C51 C46 C42 -3.1(3)
C4 N1 C17 C10 57.2(3)
O1 N1 C17 C10 -133.7(2)
C4 N1 C17 C16 -54.1(3)
O1 N1 C17 C16 115.0(3)
C15 C16 C17 N1 -126.1(3)
C11 C16 C17 N1 56.5(3)
C15 C16 C17 C10 122.4(3)
C11 C16 C17 C10 -55.1(3)
F25 C76 C71 C72 179.1(2)
C75 C76 C71 C72 -0.9(4)
F25 C76 C71 B2 3.1(4)
C75 C76 C71 B2 -176.9(3)
F21 C72 C71 C76 -177.5(2)
C73 C72 C71 C76 0.2(4)
F21 C72 C71 B2 -1.2(4)
C73 C72 C71 B2 176.5(3)
C3 C2 C18 C19 -146.8(3)
S1 C2 C18 C19 36.2(4)
C3 C2 C18 C23 33.6(4)
S1 C2 C18 C23 -143.3(3)
C15 C16 C11 C12 -2.5(4)
C17 C16 C11 C12 175.1(3)
C15 C16 C11 C1 179.2(3)
C17 C16 C11 C1 -3.3(3)
C4 C1 C11 C12 129.5(3)
C5 C1 C11 C12 -118.4(3)
S1 C1 C11 C12 12.8(4)
C4 C1 C11 C16 -52.2(3)
C5 C1 C11 C16 59.8(3)
S1 C1 C11 C16 -168.9(2)
C4 C1 C5 C6 -126.7(3)
C11 C1 C5 C6 121.0(3)
S1 C1 C5 C6 -10.4(4)
C4 C1 C5 C10 55.7(3)
C11 C1 C5 C10 -56.5(3)
S1 C1 C5 C10 172.1(2)
N2 C45 C42 C52 56.6(3)
C44 C45 C42 C52 -122.9(3)
N2 C45 C42 C46 -56.4(3)
C44 C45 C42 C46 124.1(2)
N2 C45 C42 S2 -179.54(19)
C44 C45 C42 S2 0.9(3)
C47 C46 C42 C45 -122.5(3)
C51 C46 C42 C45 57.5(3)
C47 C46 C42 C52 125.4(3)
C51 C46 C42 C52 -54.6(3)
C47 C46 C42 S2 -6.6(4)
C51 C46 C42 S2 173.4(2)
C43 S2 C42 C45 -0.3(2)
C43 S2 C42 C52 116.7(2)
C43 S2 C42 C46 -115.8(2)
C51 C46 C47 C48 3.3(4)
C42 C46 C47 C48 -176.6(3)
F1 C25 C24 C29 -178.2(3)
C26 C25 C24 C29 0.2(5)
F1 C25 C24 B1 -7.3(5)
C26 C25 C24 B1 171.2(3)
F5 C29 C24 C25 -177.3(2)
C28 C29 C24 C25 4.4(4)
F5 C29 C24 B1 10.9(4)
C28 C29 C24 B1 -167.5(3)
C35 C30 C31 F6 179.7(2)
B1 C30 C31 F6 4.8(4)
C35 C30 C31 C32 -0.3(4)
B1 C30 C31 C32 -175.1(3)
F7 C32 C31 F6 2.4(4)
C33 C32 C31 F6 -178.7(3)
F7 C32 C31 C30 -177.6(3)
C33 C32 C31 C30 1.3(5)
F10 C35 C34 F9 -1.0(4)
C30 C35 C34 F9 -179.2(3)
F10 C35 C34 C33 178.9(3)
C30 C35 C34 C33 0.7(5)
F21 C72 C73 F22 -1.8(4)
C71 C72 C73 F22 -179.6(3)
F21 C72 C73 C74 177.4(2)
C71 C72 C73 C74 -0.4(4)
C16 C11 C12 C13 1.3(4)
C1 C11 C12 C13 179.4(3)
C41 C36 C37 F11 -177.3(3)
B1 C36 C37 F11 -1.6(4)
C41 C36 C37 C38 3.4(5)
B1 C36 C37 C38 179.0(3)
C45 C44 C43 C59 -177.4(3)
C45 C44 C43 S2 1.0(3)
C42 S2 C43 C44 -0.4(2)
C42 S2 C43 C59 178.2(2)
F22 C73 C74 F23 -0.3(4)
C72 C73 C74 F23 -179.5(3)
F22 C73 C74 C75 -179.6(3)
C72 C73 C74 C75 1.2(4)
F23 C74 C75 F24 -1.4(4)
C73 C74 C75 F24 177.9(3)
F23 C74 C75 C76 178.8(3)
C73 C74 C75 C76 -1.9(4)
F25 C76 C75 F24 2.0(4)
C71 C76 C75 F24 -178.0(3)
F25 C76 C75 C74 -178.2(3)
C71 C76 C75 C74 1.8(5)
C23 C18 C19 C20 -0.8(4)
C2 C18 C19 C20 179.7(3)
C46 C51 C50 C49 2.3(4)
C58 C51 C50 C49 -179.3(3)
C66 C65 C70 F20 -178.5(2)
B2 C65 C70 F20 8.9(4)
C66 C65 C70 C69 2.3(4)
B2 C65 C70 C69 -170.2(3)
C11 C12 C13 C14 0.4(5)
C51 C50 C49 C48 1.0(5)
F17 C67 C66 F16 -1.7(4)
C68 C67 C66 F16 175.9(3)
F17 C67 C66 C65 -179.9(3)
C68 C67 C66 C65 -2.4(5)
C70 C65 C66 F16 -177.7(2)
B2 C65 C66 F16 -5.7(4)
C70 C65 C66 C67 0.4(4)
B2 C65 C66 C67 172.4(3)
C54 C53 C52 C57 -0.7(4)
C54 C53 C52 C42 178.9(3)
C56 C57 C52 C53 -0.8(4)
C58 C57 C52 C53 177.5(3)
C56 C57 C52 C42 179.5(2)
C58 C57 C52 C42 -2.3(3)
C45 C42 C52 C53 126.9(3)
C46 C42 C52 C53 -121.8(3)
S2 C42 C52 C53 10.2(4)
C45 C42 C52 C57 -53.4(3)
C46 C42 C52 C57 57.9(3)
S2 C42 C52 C57 -170.1(2)
C61 C60 C59 C64 -1.5(5)
C61 C60 C59 C43 -179.3(3)
C63 C64 C59 C60 -0.3(5)
C63 C64 C59 C43 177.5(3)
C44 C43 C59 C60 -145.1(3)
S2 C43 C59 C60 36.6(4)
C44 C43 C59 C64 37.1(5)
S2 C43 C59 C64 -141.2(3)
C6 C5 C10 C9 -3.0(4)
C1 C5 C10 C9 174.7(3)
C6 C5 C10 C17 -179.9(3)
C1 C5 C10 C17 -2.2(3)
N1 C17 C10 C9 130.1(3)
C16 C17 C10 C9 -118.4(3)
N1 C17 C10 C5 -53.2(3)
C16 C17 C10 C5 58.4(3)
F20 C70 C69 F19 -2.6(4)
C65 C70 C69 F19 176.6(3)
F20 C70 C69 C68 177.8(3)
C65 C70 C69 C68 -3.1(5)
C52 C57 C56 C55 1.5(4)
C58 C57 C56 C55 -176.5(3)
N2 O2 B2 C65 33.7(3)
N2 O2 B2 C77 -93.1(3)
N2 O2 B2 C71 155.3(2)
C66 C65 B2 O2 -113.2(3)
C70 C65 B2 O2 58.3(3)
C66 C65 B2 C77 11.4(4)
C70 C65 B2 C77 -177.1(2)
C66 C65 B2 C71 134.3(3)
C70 C65 B2 C71 -54.2(3)
C78 C77 B2 O2 -2.7(4)
C82 C77 B2 O2 -178.4(2)
C78 C77 B2 C65 -124.7(3)
C82 C77 B2 C65 59.6(3)
C78 C77 B2 C71 106.9(3)
C82 C77 B2 C71 -68.8(3)
C76 C71 B2 O2 -134.9(3)
C72 C71 B2 O2 49.3(3)
C76 C71 B2 C65 -19.6(4)
C72 C71 B2 C65 164.6(2)
C76 C71 B2 C77 108.6(3)
C72 C71 B2 C77 -67.2(3)
C37 C36 C41 F15 175.2(3)
B1 C36 C41 F15 0.0(5)
C37 C36 C41 C40 -5.2(5)
B1 C36 C41 C40 179.5(3)
C10 C5 C6 C7 1.9(4)
C1 C5 C6 C7 -175.4(3)
N1 O1 B1 C24 35.8(3)
N1 O1 B1 C30 157.0(2)
N1 O1 B1 C36 -90.9(3)
C25 C24 B1 O1 -113.0(3)
C29 C24 B1 O1 57.5(3)
C25 C24 B1 C30 133.7(3)
C29 C24 B1 C30 -55.9(4)
C25 C24 B1 C36 10.7(4)
C29 C24 B1 C36 -178.9(3)
C31 C30 B1 O1 -136.6(3)
C35 C30 B1 O1 48.9(3)
C31 C30 B1 C24 -21.4(4)
C35 C30 B1 C24 164.0(3)
C31 C30 B1 C36 107.2(3)
C35 C30 B1 C36 -67.3(3)
C41 C36 B1 O1 -5.1(4)
C37 C36 B1 O1 180.0(3)
C41 C36 B1 C24 -126.2(3)
C37 C36 B1 C24 58.8(4)
C41 C36 B1 C30 105.8(3)
C37 C36 B1 C30 -69.2(3)
C21 C22 C23 C18 0.6(5)
C19 C18 C23 C22 -0.2(5)
C2 C18 C23 C22 179.3(3)
C57 C56 C55 C54 -0.7(4)
C59 C64 C63 C62 2.5(5)
C50 C49 C48 C47 -2.2(5)
C46 C47 C48 C49 0.0(5)
F11 C37 C38 F12 0.6(4)
C36 C37 C38 F12 179.9(3)
F11 C37 C38 C39 -179.7(3)
C36 C37 C38 C39 -0.4(5)
C7 C8 C9 C10 -0.2(5)
C5 C10 C9 C8 2.1(5)
C17 C10 C9 C8 178.6(3)
C23 C22 C21 C20 0.0(5)
C82 C77 C78 F26 176.9(2)
B2 C77 C78 F26 1.0(4)
C82 C77 C78 C79 -4.1(4)
B2 C77 C78 C79 180.0(3)
F27 C79 C78 F26 1.4(4)
C80 C79 C78 F26 -177.7(3)
F27 C79 C78 C77 -177.6(3)
C80 C79 C78 C77 3.2(5)
F27 C79 C80 F28 0.1(5)
C78 C79 C80 F28 179.3(3)
F27 C79 C80 C81 -179.0(3)
C78 C79 C80 C81 0.1(5)
C9 C8 C7 C6 -0.8(5)
C5 C6 C7 C8 0.0(5)
C22 C21 C20 C19 -0.9(5)
C18 C19 C20 C21 1.4(5)
C56 C55 C54 C53 -0.8(5)
C52 C53 C54 C55 1.5(5)
F1 C25 C26 F2 -2.9(5)
C24 C25 C26 F2 178.6(3)
F1 C25 C26 C27 175.0(3)
C24 C25 C26 C27 -3.5(5)
C11 C16 C15 C14 1.8(4)
C17 C16 C15 C14 -175.4(3)
F30 C82 C81 F29 -0.3(4)
C77 C82 C81 F29 179.0(3)
F30 C82 C81 C80 -178.3(3)
C77 C82 C81 C80 1.0(5)
F28 C80 C81 F29 0.7(5)
C79 C80 C81 F29 179.8(3)
F28 C80 C81 C82 178.7(3)
C79 C80 C81 C82 -2.1(5)
F9 C34 C33 F8 -0.1(5)
C35 C34 C33 F8 180.0(3)
F9 C34 C33 C32 -179.8(3)
C35 C34 C33 C32 0.3(5)
F7 C32 C33 F8 -2.0(4)
C31 C32 C33 F8 179.0(3)
F7 C32 C33 C34 177.7(3)
C31 C32 C33 C34 -1.3(5)
F5 C29 C28 F4 -4.7(4)
C24 C29 C28 F4 173.7(3)
F5 C29 C28 C27 176.0(3)
C24 C29 C28 C27 -5.6(5)
F19 C69 C68 F18 1.0(5)
C70 C69 C68 F18 -179.3(3)
F19 C69 C68 C67 -178.7(3)
C70 C69 C68 C67 1.0(5)
F17 C67 C68 F18 -0.6(5)
C66 C67 C68 F18 -178.1(3)
F17 C67 C68 C69 179.1(3)
C66 C67 C68 C69 1.6(5)
F4 C28 C27 F3 1.5(5)
C29 C28 C27 F3 -179.2(3)
F4 C28 C27 C26 -177.4(3)
C29 C28 C27 C26 1.9(5)
F2 C26 C27 F3 1.4(5)
C25 C26 C27 F3 -176.5(3)
F2 C26 C27 C28 -179.8(3)
C25 C26 C27 C28 2.3(5)
C59 C60 C61 C62 1.1(6)
F15 C41 C40 F14 2.7(5)
C36 C41 C40 F14 -176.9(3)
F15 C41 C40 C39 -176.4(3)
C36 C41 C40 C39 4.1(5)
C12 C13 C14 C15 -1.0(5)
C16 C15 C14 C13 -0.1(5)
F14 C40 C39 F13 0.5(5)
C41 C40 C39 F13 179.5(3)
F14 C40 C39 C38 -179.6(3)
C41 C40 C39 C38 -0.6(5)
F12 C38 C39 F13 -1.5(5)
C37 C38 C39 F13 178.7(3)
F12 C38 C39 C40 178.6(3)
C37 C38 C39 C40 -1.2(5)
C60 C61 C62 C63 1.1(5)
C64 C63 C62 C61 -2.9(5)
